data_4089116
loop_
_publ_author_name
'Kirk, Sarah M.'
'Kociok-K\"ohn, Gabriele'
'Jones, Matthew D.'

_publ_section_title
;
 Zirconium vs Aluminum Salalen Initiators for the Production of
 Biopolymers
;
_journal_issue 22
_journal_name_full Organometallics
_journal_page_first 3837
_journal_paper_doi 10.1021/acs.organomet.6b00718
_journal_volume 35
_journal_year 2016
_chemical_formula_moiety '2(C43 H64 Hf N2 O4), C5 H12'
_chemical_formula_sum 'C91 H140 Hf2 N4 O8'
_chemical_formula_weight 1775.04
_space_group_crystal_system monoclinic
_space_group_IT_number 14
_space_group_name_Hall '-P 2yn'
_space_group_name_H-M_alt 'P 1 21/n 1'
_atom_sites_solution_hydrogens geom
_audit_creation_method SHELXL-2014/7
_cell_angle_alpha 90
_cell_angle_beta 114.16(2)
_cell_angle_gamma 90
_cell_formula_units_Z 2
_cell_length_a 14.665(4)
_cell_length_b 22.490(3)
_cell_length_c 15.545(3)
_cell_measurement_reflns_used 14462
_cell_measurement_temperature 150(2)
_cell_measurement_theta_max 23.3690
_cell_measurement_theta_min 3.6870
_cell_volume 4677.9(18)
_computing_cell_refinement 'CrysAlisPro 1.171.38.43 (Rigaku OD, 2015)'
_computing_data_collection 'CrysAlisPro 1.171.38.43 (Rigaku OD, 2015)'
_computing_data_reduction 'CrysAlisPro 1.171.38.43 (Rigaku OD, 2015)'
_computing_molecular_graphics 'ORTEP3 for Windows - Farrugia, L. J. J. Appl. Crystallogr. 1997, 30, 565'
_computing_publication_material
;
 'WinGX publication routines, Farrugia, 
 L. J., J. Appl. Crystallogr., 1999, 32, 837-838
;
_computing_structure_refinement
;
 SHELXL-2014/8 (Sheldrick, 2014)
 Sheldrick GM (2008) Acta Crystallogr A64:112--122 and 
 C. B. H\"ubschle, G. M. Sheldrick and B. Dittrich
 ShelXle: a Qt graphical user interface for SHELXL
 J. Appl. Cryst., 44, (2011) 1281-1284.
;
_computing_structure_solution
; 
 SHELXT
 Sheldrick, G. M. (2008). Acta Cryst. A64, 112-122.
;
_diffrn_ambient_environment N~2~
_diffrn_ambient_temperature 150(2)
_diffrn_detector 'CCD plate'
_diffrn_detector_area_resol_mean 8.0734
_diffrn_detector_type EosS2
_diffrn_measured_fraction_theta_full 0.997
_diffrn_measured_fraction_theta_max 0.904
_diffrn_measurement_device 'four-circle diffractometer'
_diffrn_measurement_device_type 'New Xcalibur, EosS2'
_diffrn_measurement_method '\w scans'
_diffrn_radiation_monochromator graphite
_diffrn_radiation_probe x-ray
_diffrn_radiation_type 'Mo K\a'
_diffrn_radiation_wavelength 0.71073
_diffrn_reflns_av_R_equivalents 0.0671
_diffrn_reflns_av_unetI/netI 0.0646
_diffrn_reflns_Laue_measured_fraction_full 0.997
_diffrn_reflns_Laue_measured_fraction_max 0.904
_diffrn_reflns_limit_h_max 17
_diffrn_reflns_limit_h_min -19
_diffrn_reflns_limit_k_max 29
_diffrn_reflns_limit_k_min -29
_diffrn_reflns_limit_l_max 20
_diffrn_reflns_limit_l_min -20
_diffrn_reflns_number 70175
_diffrn_reflns_point_group_measured_fraction_full 0.997
_diffrn_reflns_point_group_measured_fraction_max 0.904
_diffrn_reflns_theta_full 25.242
_diffrn_reflns_theta_max 28.386
_diffrn_reflns_theta_min 3.322
_diffrn_source 'fine-focus sealed X-ray tube'
_diffrn_source_type 'Enhance (Mo) X-ray Source'
_exptl_absorpt_coefficient_mu 2.269
_exptl_absorpt_correction_T_max 0.958
_exptl_absorpt_correction_T_min 0.899
_exptl_absorpt_correction_type analytical
_exptl_absorpt_process_details
;
CrysAlisPro 1.171.38.43 (Rigaku Oxford Diffraction, 2015)
Analytical numeric absorption correction using a multifaceted crystal
			model based on expressions derived by R.C. Clark & J.S. Reid.
(Clark, R. C. & Reid, J. S. (1995). Acta Cryst. A51, 887-897)
Empirical absorption correction using spherical harmonics,
 implemented in SCALE3 ABSPACK scaling algorithm.
;
_exptl_crystal_colour yellow
_exptl_crystal_density_diffrn 1.260
_exptl_crystal_description block
_exptl_crystal_F_000 1844
_exptl_crystal_size_max 0.250
_exptl_crystal_size_mid 0.200
_exptl_crystal_size_min 0.090
_refine_diff_density_max 2.280
_refine_diff_density_min -0.892
_refine_diff_density_rms 0.110
_refine_ls_extinction_method none
_refine_ls_goodness_of_fit_ref 1.089
_refine_ls_hydrogen_treatment constr
_refine_ls_matrix_type full
_refine_ls_number_parameters 602
_refine_ls_number_reflns 10594
_refine_ls_number_restraints 111
_refine_ls_restrained_S_all 1.089
_refine_ls_R_factor_all 0.1041
_refine_ls_R_factor_gt 0.0625
_refine_ls_shift/su_max 0.001
_refine_ls_shift/su_mean 0.000
_refine_ls_structure_factor_coef Fsqd
_refine_ls_weighting_details 'w=1/[\s^2^(Fo^2^)+(0.0450P)^2^+11.3621P] where P=(Fo^2^+2Fc^2^)/3'
_refine_ls_weighting_scheme calc
_refine_ls_wR_factor_gt 0.1132
_refine_ls_wR_factor_ref 0.1269
_reflns_Friedel_coverage 0.000
_reflns_number_gt 7404
_reflns_number_total 10594
_reflns_threshold_expression 'I > 2\s(I)'
_cod_data_source_file om6b00718_si_002.cif
_cod_data_source_block Hf_1_OiPr
_cod_original_cell_volume 4677.8(17)
_cod_original_sg_symbol_H-M 'P 21/n'
_cod_database_code 4089116
_shelx_shelxl_version_number 2014/7
_shelx_space_group_comment
;
The symmetry employed for this shelxl refinement is uniquely defined
by the following loop, which should always be used as a source of
symmetry information in preference to the above space-group names.
They are only intended as comments.
;
_shelx_estimated_absorpt_t_min 0.612
_shelx_estimated_absorpt_t_max 0.822
_oxdiff_exptl_absorpt_empirical_full_min 0.927
_oxdiff_exptl_absorpt_empirical_full_max 1.120
_oxdiff_exptl_absorpt_empirical_details
;
Empirical correction (ABSPACK) includes:
- Absorption correction using spherical harmonics
- Frame scaling
;

loop_
_space_group_symop_operation_xyz
'x, y, z'
'-x+1/2, y+1/2, -z+1/2'
'-x, -y, -z'
'x-1/2, -y-1/2, z-1/2'

loop_
_atom_site_label
_atom_site_type_symbol
_atom_site_fract_x
_atom_site_fract_y
_atom_site_fract_z
_atom_site_U_iso_or_equiv
_atom_site_adp_type
_atom_site_occupancy
_atom_site_site_symmetry_order
_atom_site_calc_flag
_atom_site_refinement_flags_posn
_atom_site_refinement_flags_adp
_atom_site_refinement_flags_occupancy
_atom_site_disorder_assembly
_atom_site_disorder_group
Hf1 Hf 0.71139(2) 0.35339(2) 0.43905(2) 0.04036(10) Uani 1 1 d . . . . .
N1 N 0.8017(3) 0.44242(19) 0.4697(3) 0.0352(10) Uani 1 1 d . . . . .
N2 N 0.8764(4) 0.33420(19) 0.5529(3) 0.0388(11) Uani 1 1 d . . . . .
O1 O 0.6799(4) 0.3770(2) 0.5437(3) 0.0590(12) Uani 1 1 d D . . . .
C1 C 0.661(3) 0.4179(9) 0.6038(18) 0.093(10) Uani 0.57(2) 1 d D . P A 1
H1 H 0.7007 0.4552 0.6107 0.111 Uiso 0.57(2) 1 calc R U P A 1
C2 C 0.682(2) 0.3905(12) 0.7003(14) 0.163(13) Uani 0.57(2) 1 d D . P A 1
H2A H 0.6858 0.3471 0.6963 0.245 Uiso 0.57(2) 1 calc R U P A 1
H2B H 0.6288 0.4012 0.7196 0.245 Uiso 0.57(2) 1 calc R U P A 1
H2C H 0.7463 0.4055 0.7468 0.245 Uiso 0.57(2) 1 calc R U P A 1
C3 C 0.548(3) 0.431(2) 0.558(3) 0.23(3) Uani 0.57(2) 1 d D . P A 1
H3A H 0.5325 0.4616 0.5943 0.352 Uiso 0.57(2) 1 calc R U P A 1
H3B H 0.5114 0.3945 0.5575 0.352 Uiso 0.57(2) 1 calc R U P A 1
H3C H 0.5296 0.4447 0.4933 0.352 Uiso 0.57(2) 1 calc R U P A 1
C1A C 0.6347(18) 0.3990(11) 0.6019(17) 0.062(8) Uani 0.43(2) 1 d D . P A 2
H1A H 0.6621 0.3818 0.6669 0.074 Uiso 0.43(2) 1 calc R U P A 2
C2A C 0.650(3) 0.4667(11) 0.599(3) 0.149(16) Uani 0.43(2) 1 d D . P A 2
H2D H 0.7213 0.4760 0.6319 0.223 Uiso 0.43(2) 1 calc R U P A 2
H2E H 0.6123 0.4874 0.6289 0.223 Uiso 0.43(2) 1 calc R U P A 2
H2F H 0.6265 0.4796 0.5328 0.223 Uiso 0.43(2) 1 calc R U P A 2
C3A C 0.5201(18) 0.3959(19) 0.550(3) 0.112(13) Uani 0.43(2) 1 d D . P A 2
H3D H 0.4897 0.4104 0.5916 0.169 Uiso 0.43(2) 1 calc R U P A 2
H3E H 0.4996 0.3547 0.5321 0.169 Uiso 0.43(2) 1 calc R U P A 2
H3F H 0.4980 0.4207 0.4932 0.169 Uiso 0.43(2) 1 calc R U P A 2
O2 O 0.6534(3) 0.27413(17) 0.4239(3) 0.0552(12) Uani 1 1 d D . . . .
C4 C 0.5867(11) 0.2264(6) 0.4141(12) 0.047(5) Uani 0.45(2) 1 d D U P B 1
H4 H 0.5680 0.2033 0.3544 0.057 Uiso 0.45(2) 1 calc R U P B 1
C6 C 0.644(2) 0.1896(15) 0.5055(18) 0.129(13) Uani 0.45(2) 1 d D U P B 1
H6A H 0.6346 0.1471 0.4907 0.193 Uiso 0.45(2) 1 calc R U P B 1
H6B H 0.6182 0.1994 0.5527 0.193 Uiso 0.45(2) 1 calc R U P B 1
H6C H 0.7155 0.1992 0.5304 0.193 Uiso 0.45(2) 1 calc R U P B 1
C5 C 0.496(2) 0.249(2) 0.433(3) 0.134(16) Uani 0.45(2) 1 d D U P B 1
H5A H 0.4455 0.2171 0.4172 0.201 Uiso 0.45(2) 1 calc R U P B 1
H5B H 0.4663 0.2837 0.3939 0.201 Uiso 0.45(2) 1 calc R U P B 1
H5C H 0.5181 0.2592 0.4996 0.201 Uiso 0.45(2) 1 calc R U P B 1
C4A C 0.6072(13) 0.2359(7) 0.4669(15) 0.115(10) Uani 0.55(2) 1 d D . P B 2
H4A H 0.6200 0.2455 0.5337 0.138 Uiso 0.55(2) 1 calc R U P B 2
C5A C 0.4958(15) 0.2397(12) 0.3943(17) 0.103(8) Uani 0.55(2) 1 d D . P B 2
H5D H 0.4635 0.2010 0.3902 0.155 Uiso 0.55(2) 1 calc R U P B 2
H5E H 0.4931 0.2506 0.3323 0.155 Uiso 0.55(2) 1 calc R U P B 2
H5F H 0.4609 0.2699 0.4149 0.155 Uiso 0.55(2) 1 calc R U P B 2
C6A C 0.6436(19) 0.1739(8) 0.450(2) 0.135(13) Uani 0.55(2) 1 d D . P B 2
H6D H 0.6264 0.1439 0.4867 0.202 Uiso 0.55(2) 1 calc R U P B 2
H6E H 0.7162 0.1748 0.4701 0.202 Uiso 0.55(2) 1 calc R U P B 2
H6F H 0.6111 0.1640 0.3829 0.202 Uiso 0.55(2) 1 calc R U P B 2
O3 O 0.6092(3) 0.40437(15) 0.3405(3) 0.0429(10) Uani 1 1 d . . . . .
O4 O 0.7799(3) 0.33615(16) 0.3503(3) 0.0363(9) Uani 1 1 d . . . . .
C7 C 0.5981(4) 0.4588(2) 0.3036(4) 0.0399(14) Uani 1 1 d . . . . .
C8 C 0.5117(4) 0.4736(2) 0.2221(4) 0.0380(13) Uani 1 1 d . . . . .
C9 C 0.5047(4) 0.5311(2) 0.1882(4) 0.0427(14) Uani 1 1 d . . . . .
H9 H 0.4468 0.5413 0.1336 0.051 Uiso 1 1 calc R U . . .
C10 C 0.5764(5) 0.5751(2) 0.2285(4) 0.0447(15) Uani 1 1 d . . . . .
C11 C 0.6610(5) 0.5592(2) 0.3059(4) 0.0453(15) Uani 1 1 d . . . . .
H11 H 0.7120 0.5880 0.3343 0.054 Uiso 1 1 calc R U . . .
C12 C 0.6739(4) 0.5015(2) 0.3441(4) 0.0378(13) Uani 1 1 d . . . . .
C13 C 0.4279(5) 0.4274(3) 0.1720(5) 0.0553(18) Uani 1 1 d . . . . .
C14 C 0.3819(6) 0.4085(4) 0.2395(7) 0.087(3) Uani 1 1 d . . . . .
H14A H 0.3283 0.3797 0.2081 0.131 Uiso 1 1 calc R U . . .
H14B H 0.3544 0.4434 0.2583 0.131 Uiso 1 1 calc R U . . .
H14C H 0.4334 0.3901 0.2956 0.131 Uiso 1 1 calc R U . . .
C15 C 0.3452(6) 0.4537(4) 0.0831(6) 0.086(3) Uani 1 1 d . . . . .
H15A H 0.2939 0.4234 0.0529 0.130 Uiso 1 1 calc R U . . .
H15B H 0.3738 0.4664 0.0392 0.130 Uiso 1 1 calc R U . . .
H15C H 0.3150 0.4879 0.1006 0.130 Uiso 1 1 calc R U . . .
C16 C 0.4725(6) 0.3732(3) 0.1435(6) 0.077(2) Uani 1 1 d . . . . .
H16A H 0.4194 0.3444 0.1109 0.115 Uiso 1 1 calc R U . . .
H16B H 0.5231 0.3548 0.2001 0.115 Uiso 1 1 calc R U . . .
H16C H 0.5036 0.3858 0.1014 0.115 Uiso 1 1 calc R U . . .
C17 C 0.5646(6) 0.6392(3) 0.1897(5) 0.0600(19) Uani 1 1 d . . . . .
C18 C 0.5569(7) 0.6808(3) 0.2640(7) 0.094(3) Uani 1 1 d . . . . .
H18A H 0.5472 0.7217 0.2401 0.141 Uiso 1 1 calc R U . . .
H18B H 0.6186 0.6785 0.3217 0.141 Uiso 1 1 calc R U . . .
H18C H 0.5001 0.6690 0.2780 0.141 Uiso 1 1 calc R U . . .
C19 C 0.4730(9) 0.6463(4) 0.1006(7) 0.135(5) Uani 1 1 d . . . . .
H19A H 0.4638 0.6883 0.0827 0.202 Uiso 1 1 calc R U . . .
H19B H 0.4147 0.6319 0.1102 0.202 Uiso 1 1 calc R U . . .
H19C H 0.4802 0.6232 0.0503 0.202 Uiso 1 1 calc R U . . .
C20 C 0.6575(7) 0.6583(4) 0.1760(8) 0.103(3) Uani 1 1 d . . . . .
H20A H 0.6493 0.6993 0.1530 0.154 Uiso 1 1 calc R U . . .
H20B H 0.6670 0.6320 0.1300 0.154 Uiso 1 1 calc R U . . .
H20C H 0.7161 0.6557 0.2364 0.154 Uiso 1 1 calc R U . . .
C21 C 0.7681(5) 0.4910(2) 0.4221(4) 0.0424(14) Uani 1 1 d . . . . .
H21 H 0.8118 0.5242 0.4416 0.051 Uiso 1 1 calc R U . . .
C22 C 0.8977(4) 0.4429(2) 0.5464(4) 0.0392(13) Uani 1 1 d . . . . .
C23 C 0.9545(5) 0.4939(3) 0.5835(4) 0.0505(16) Uani 1 1 d . . . . .
H23 H 0.9289 0.5316 0.5569 0.061 Uiso 1 1 calc R U . . .
C24 C 1.0466(5) 0.4907(3) 0.6579(5) 0.0605(19) Uani 1 1 d . . . . .
H24 H 1.0841 0.5260 0.6818 0.073 Uiso 1 1 calc R U . . .
C25 C 1.0852(5) 0.4362(3) 0.6983(5) 0.0625(19) Uani 1 1 d . . . . .
H25 H 1.1491 0.4337 0.7494 0.075 Uiso 1 1 calc R U . . .
C26 C 1.0286(5) 0.3858(3) 0.6628(4) 0.0534(17) Uani 1 1 d . . . . .
H26 H 1.0540 0.3483 0.6904 0.064 Uiso 1 1 calc R U . . .
C27 C 0.9374(4) 0.3885(2) 0.5891(4) 0.0385(13) Uani 1 1 d . . . . .
C28 C 0.8655(5) 0.3010(3) 0.6324(4) 0.0514(16) Uani 1 1 d . . . . .
H28A H 0.9314 0.2881 0.6778 0.077 Uiso 1 1 calc R U . . .
H28B H 0.8226 0.2662 0.6071 0.077 Uiso 1 1 calc R U . . .
H28C H 0.8352 0.3272 0.6638 0.077 Uiso 1 1 calc R U . . .
C29 C 0.9298(4) 0.2930(2) 0.5111(4) 0.0373(13) Uani 1 1 d . . . . .
H29A H 0.9938 0.2805 0.5622 0.045 Uiso 1 1 calc R U . . .
H29B H 0.8886 0.2568 0.4875 0.045 Uiso 1 1 calc R U . . .
C30 C 0.9513(4) 0.3182(2) 0.4333(4) 0.0326(12) Uani 1 1 d . . . . .
C31 C 1.0479(4) 0.3187(2) 0.4382(4) 0.0363(13) Uani 1 1 d . . . . .
H31 H 1.1016 0.3084 0.4960 0.044 Uiso 1 1 calc R U . . .
C32 C 1.0684(4) 0.3337(3) 0.3621(4) 0.0416(14) Uani 1 1 d . . . . .
C33 C 0.9862(4) 0.3474(2) 0.2781(4) 0.0388(13) Uani 1 1 d . . . . .
H33 H 0.9987 0.3569 0.2243 0.047 Uiso 1 1 calc R U . . .
C34 C 0.8871(4) 0.3481(2) 0.2681(4) 0.0345(12) Uani 1 1 d . . . . .
C35 C 0.8710(4) 0.3351(2) 0.3501(4) 0.0291(11) Uani 1 1 d . . . . .
C36 C 1.1741(5) 0.3329(3) 0.3651(4) 0.0530(17) Uani 1 1 d D . . . .
C37 C 1.2520(9) 0.3114(12) 0.4598(11) 0.140(11) Uani 0.80(3) 1 d D . P C 1
H37A H 1.3186 0.3135 0.4594 0.210 Uiso 0.80(3) 1 calc R U P C 1
H37B H 1.2374 0.2702 0.4704 0.210 Uiso 0.80(3) 1 calc R U P C 1
H37C H 1.2501 0.3367 0.5104 0.210 Uiso 0.80(3) 1 calc R U P C 1
C38 C 1.1807(12) 0.2968(9) 0.2873(11) 0.108(7) Uani 0.80(3) 1 d D . P C 1
H38A H 1.1306 0.3108 0.2266 0.162 Uiso 0.80(3) 1 calc R U P C 1
H38B H 1.2476 0.3011 0.2881 0.162 Uiso 0.80(3) 1 calc R U P C 1
H38C H 1.1683 0.2549 0.2961 0.162 Uiso 0.80(3) 1 calc R U P C 1
C39 C 1.2065(12) 0.3967(5) 0.3587(16) 0.113(8) Uani 0.80(3) 1 d D . P C 1
H39A H 1.2780 0.3974 0.3725 0.170 Uiso 0.80(3) 1 calc R U P C 1
H39B H 1.1939 0.4216 0.4044 0.170 Uiso 0.80(3) 1 calc R U P C 1
H39C H 1.1684 0.4120 0.2949 0.170 Uiso 0.80(3) 1 calc R U P C 1
C37A C 1.216(4) 0.2706(14) 0.398(5) 0.09(2) Uani 0.20(3) 1 d D . P C 2
H37D H 1.2885 0.2733 0.4364 0.135 Uiso 0.20(3) 1 calc R U P C 2
H37E H 1.2045 0.2454 0.3429 0.135 Uiso 0.20(3) 1 calc R U P C 2
H37F H 1.1835 0.2531 0.4355 0.135 Uiso 0.20(3) 1 calc R U P C 2
C38A C 1.170(5) 0.325(2) 0.267(2) 0.060(14) Uani 0.20(3) 1 d D U P C 2
H38D H 1.1175 0.2964 0.2320 0.090 Uiso 0.20(3) 1 calc R U P C 2
H38E H 1.1544 0.3635 0.2338 0.090 Uiso 0.20(3) 1 calc R U P C 2
H38F H 1.2344 0.3107 0.2708 0.090 Uiso 0.20(3) 1 calc R U P C 2
C39A C 1.246(3) 0.374(2) 0.438(4) 0.12(3) Uani 0.20(3) 1 d D . P C 2
H39D H 1.2305 0.4150 0.4167 0.177 Uiso 0.20(3) 1 calc R U P C 2
H39E H 1.3141 0.3641 0.4472 0.177 Uiso 0.20(3) 1 calc R U P C 2
H39F H 1.2386 0.3687 0.4976 0.177 Uiso 0.20(3) 1 calc R U P C 2
C40 C 0.7989(4) 0.3576(3) 0.1718(4) 0.0426(14) Uani 1 1 d . . . . .
C41 C 0.7271(5) 0.3050(3) 0.1492(4) 0.0542(17) Uani 1 1 d . . . . .
H41A H 0.6696 0.3122 0.0894 0.081 Uiso 1 1 calc R U . . .
H41B H 0.7041 0.3001 0.1997 0.081 Uiso 1 1 calc R U . . .
H41C H 0.7616 0.2687 0.1440 0.081 Uiso 1 1 calc R U . . .
C42 C 0.7423(5) 0.4146(3) 0.1730(4) 0.0506(16) Uani 1 1 d . . . . .
H42A H 0.6825 0.4179 0.1139 0.076 Uiso 1 1 calc R U . . .
H42B H 0.7856 0.4491 0.1799 0.076 Uiso 1 1 calc R U . . .
H42C H 0.7226 0.4133 0.2261 0.076 Uiso 1 1 calc R U . . .
C43 C 0.8336(6) 0.3627(4) 0.0925(5) 0.077(2) Uani 1 1 d . . . . .
H43A H 0.7759 0.3703 0.0329 0.116 Uiso 1 1 calc R U . . .
H43B H 0.8660 0.3255 0.0875 0.116 Uiso 1 1 calc R U . . .
H43C H 0.8813 0.3956 0.1058 0.116 Uiso 1 1 calc R U . . .
C51 C -0.051(4) 0.460(3) -0.150(3) 0.28(3) Uani 0.5 1 d D U P D -1
H51A H -0.1183 0.4500 -0.1975 0.417 Uiso 0.5 1 calc R U P D -1
H51B H -0.0269 0.4957 -0.1689 0.417 Uiso 0.5 1 calc R U P D -1
H51C H -0.0060 0.4265 -0.1446 0.417 Uiso 0.5 1 calc R U P D -1
C52 C -0.056(3) 0.470(2) -0.056(3) 0.24(2) Uani 0.5 1 d D U P D -1
H52A H -0.1032 0.5027 -0.0620 0.287 Uiso 0.5 1 calc R U P D -1
H52B H -0.0822 0.4335 -0.0377 0.287 Uiso 0.5 1 calc R U P D -1
C53 C 0.043(2) 0.4842(18) 0.017(3) 0.199(17) Uani 0.5 1 d D U P D -1
H53A H 0.0720 0.5172 -0.0066 0.238 Uiso 0.5 1 calc R U P D -1
H53B H 0.0874 0.4492 0.0264 0.238 Uiso 0.5 1 calc R U P D -1
C54 C 0.042(4) 0.502(2) 0.108(3) 0.26(3) Uani 0.5 1 d D U P D -1
H54A H 0.0624 0.4675 0.1522 0.318 Uiso 0.5 1 calc R U P D -1
H54B H -0.0259 0.5139 0.0991 0.318 Uiso 0.5 1 calc R U P D -1
C55 C 0.114(4) 0.553(3) 0.150(3) 0.34(4) Uani 0.5 1 d D U P D -1
H55A H 0.1134 0.5642 0.2106 0.505 Uiso 0.5 1 calc R U P D -1
H55B H 0.1817 0.5403 0.1598 0.505 Uiso 0.5 1 calc R U P D -1
H55C H 0.0936 0.5866 0.1068 0.505 Uiso 0.5 1 calc R U P D -1

loop_
_atom_site_aniso_label
_atom_site_aniso_U_11
_atom_site_aniso_U_22
_atom_site_aniso_U_33
_atom_site_aniso_U_23
_atom_site_aniso_U_13
_atom_site_aniso_U_12
Hf1 0.04739(16) 0.02587(13) 0.05172(16) 0.00625(12) 0.02425(12) 0.00209(12)
N1 0.043(3) 0.025(2) 0.034(3) 0.0029(19) 0.012(2) 0.004(2)
N2 0.055(3) 0.026(2) 0.037(3) 0.0030(19) 0.021(2) 0.001(2)
O1 0.078(3) 0.050(3) 0.070(3) 0.012(2) 0.052(3) 0.016(2)
C1 0.15(3) 0.049(14) 0.122(18) 0.004(11) 0.10(2) 0.009(13)
C2 0.20(3) 0.23(3) 0.095(18) 0.005(16) 0.098(18) 0.08(2)
C3 0.28(5) 0.25(7) 0.16(3) -0.07(4) 0.07(4) 0.13(5)
C1A 0.063(15) 0.072(18) 0.061(15) -0.003(11) 0.036(10) 0.001(12)
C2A 0.19(4) 0.066(19) 0.26(4) -0.06(2) 0.17(4) -0.020(19)
C3A 0.087(17) 0.17(4) 0.11(2) -0.01(2) 0.071(17) 0.05(2)
O2 0.059(3) 0.029(2) 0.085(3) 0.010(2) 0.038(3) -0.005(2)
C4 0.038(8) 0.031(7) 0.064(9) 0.004(6) 0.011(6) -0.014(5)
C6 0.120(18) 0.11(2) 0.124(18) 0.057(14) 0.021(14) -0.036(14)
C5 0.103(18) 0.15(2) 0.19(2) -0.013(17) 0.105(17) 0.005(13)
C4A 0.091(14) 0.062(12) 0.13(2) 0.012(13) -0.020(14) -0.030(10)
C5A 0.092(17) 0.108(17) 0.14(2) -0.029(15) 0.079(15) -0.038(12)
C6A 0.111(18) 0.041(10) 0.24(4) 0.012(16) 0.06(2) -0.011(11)
O3 0.039(2) 0.0235(19) 0.063(3) 0.0090(18) 0.018(2) 0.0024(17)
O4 0.037(2) 0.033(2) 0.037(2) 0.0009(16) 0.0126(17) -0.0007(16)
C7 0.046(4) 0.030(3) 0.050(4) 0.000(3) 0.026(3) 0.003(3)
C8 0.035(3) 0.029(3) 0.046(3) 0.001(2) 0.013(3) 0.000(2)
C9 0.043(3) 0.034(3) 0.044(4) 0.003(3) 0.009(3) 0.006(3)
C10 0.060(4) 0.026(3) 0.037(3) 0.006(2) 0.008(3) 0.002(3)
C11 0.052(4) 0.025(3) 0.044(4) -0.001(3) 0.006(3) -0.004(3)
C12 0.048(4) 0.024(3) 0.032(3) 0.001(2) 0.007(3) 0.001(2)
C13 0.041(4) 0.035(3) 0.078(5) 0.005(3) 0.012(3) -0.002(3)
C14 0.060(5) 0.082(6) 0.129(8) 0.009(5) 0.048(5) -0.009(4)
C15 0.050(5) 0.063(5) 0.106(7) 0.004(5) -0.009(4) -0.012(4)
C16 0.060(5) 0.055(4) 0.095(6) -0.019(4) 0.011(4) -0.020(4)
C17 0.073(5) 0.031(3) 0.056(4) 0.012(3) 0.005(4) 0.003(3)
C18 0.120(8) 0.034(4) 0.113(7) 0.012(4) 0.032(6) 0.018(4)
C19 0.143(9) 0.054(5) 0.110(8) 0.040(5) -0.047(7) -0.017(6)
C20 0.110(8) 0.059(5) 0.136(9) 0.058(5) 0.047(7) 0.011(5)
C21 0.061(4) 0.021(3) 0.043(3) 0.000(2) 0.018(3) -0.006(3)
C22 0.051(4) 0.026(3) 0.038(3) -0.001(2) 0.015(3) 0.003(3)
C23 0.061(4) 0.031(3) 0.047(4) -0.002(3) 0.010(3) 0.001(3)
C24 0.068(5) 0.044(4) 0.048(4) -0.008(3) 0.001(4) -0.003(3)
C25 0.061(4) 0.054(4) 0.047(4) -0.001(3) -0.004(3) 0.004(4)
C26 0.062(4) 0.036(3) 0.046(4) 0.006(3) 0.006(3) 0.012(3)
C27 0.048(4) 0.033(3) 0.035(3) 0.001(2) 0.017(3) 0.004(3)
C28 0.076(5) 0.044(4) 0.043(4) 0.010(3) 0.033(3) 0.005(3)
C29 0.046(3) 0.025(3) 0.038(3) 0.001(2) 0.014(3) 0.008(2)
C30 0.039(3) 0.023(3) 0.031(3) -0.003(2) 0.010(2) 0.003(2)
C31 0.035(3) 0.030(3) 0.034(3) 0.002(2) 0.003(2) 0.003(2)
C32 0.035(3) 0.040(3) 0.044(4) -0.003(3) 0.011(3) -0.006(3)
C33 0.045(3) 0.033(3) 0.042(3) 0.000(3) 0.021(3) -0.006(3)
C34 0.039(3) 0.027(3) 0.033(3) -0.004(2) 0.010(2) -0.003(2)
C35 0.032(3) 0.015(2) 0.038(3) -0.003(2) 0.012(2) -0.003(2)
C36 0.036(4) 0.065(4) 0.058(4) 0.008(3) 0.019(3) -0.001(3)
C37 0.033(6) 0.29(3) 0.092(11) 0.064(16) 0.016(7) 0.033(11)
C38 0.060(8) 0.125(16) 0.148(14) -0.064(12) 0.051(10) -0.004(11)
C39 0.083(10) 0.086(9) 0.21(2) -0.036(11) 0.102(13) -0.038(8)
C37A 0.04(3) 0.16(5) 0.09(4) 0.03(3) 0.05(3) 0.03(3)
C38A 0.044(19) 0.06(2) 0.08(2) -0.007(15) 0.030(15) -0.001(16)
C39A 0.06(3) 0.08(3) 0.18(7) 0.06(4) 0.01(4) -0.01(3)
C40 0.045(3) 0.048(3) 0.027(3) 0.000(3) 0.007(2) 0.000(3)
C41 0.051(4) 0.048(4) 0.043(4) -0.009(3) -0.001(3) 0.000(3)
C42 0.050(4) 0.037(3) 0.047(4) 0.008(3) 0.002(3) 0.007(3)
C43 0.071(5) 0.122(7) 0.034(4) 0.012(4) 0.015(4) 0.010(5)
C51 0.30(7) 0.35(7) 0.26(6) -0.02(5) 0.19(5) 0.03(5)
C52 0.23(4) 0.25(4) 0.31(4) 0.02(4) 0.18(4) 0.01(3)
C53 0.13(2) 0.18(3) 0.27(4) -0.03(3) 0.07(3) 0.03(2)
C54 0.30(5) 0.25(5) 0.27(4) 0.09(4) 0.13(4) -0.05(3)
C55 0.24(5) 0.52(9) 0.17(4) -0.02(5) 0.00(4) 0.14(6)

loop_
_atom_type_symbol
_atom_type_description
_atom_type_scat_dispersion_real
_atom_type_scat_dispersion_imag
_atom_type_scat_source
C C 0.0033 0.0016 'International Tables Vol C Tables 4.2.6.8 and 6.1.1.4'
H H 0.0000 0.0000 'International Tables Vol C Tables 4.2.6.8 and 6.1.1.4'
N N 0.0061 0.0033 'International Tables Vol C Tables 4.2.6.8 and 6.1.1.4'
O O 0.0106 0.0060 'International Tables Vol C Tables 4.2.6.8 and 6.1.1.4'
Hf Hf -0.5830 6.1852 'International Tables Vol C Tables 4.2.6.8 and 6.1.1.4'

loop_
_geom_angle_atom_site_label_1
_geom_angle_atom_site_label_2
_geom_angle_atom_site_label_3
_geom_angle
O1 Hf1 O2 96.35(19)
O1 Hf1 O3 97.11(18)
O2 Hf1 O3 106.14(17)
O1 Hf1 O4 165.44(18)
O2 Hf1 O4 93.18(16)
O3 Hf1 O4 90.76(15)
O1 Hf1 N1 84.47(18)
O2 Hf1 N1 172.23(17)
O3 Hf1 N1 81.37(15)
O4 Hf1 N1 84.63(15)
O1 Hf1 N2 86.83(18)
O2 Hf1 N2 100.64(17)
O3 Hf1 N2 152.27(15)
O4 Hf1 N2 80.60(15)
N1 Hf1 N2 71.66(15)
C21 N1 C22 119.0(5)
C21 N1 Hf1 123.6(4)
C22 N1 Hf1 117.4(3)
C27 N2 C28 110.3(4)
C27 N2 C29 109.2(4)
C28 N2 C29 107.1(4)
C27 N2 Hf1 113.9(3)
C28 N2 Hf1 106.4(4)
C29 N2 Hf1 109.7(3)
C1A O1 Hf1 165.8(12)
C1 O1 Hf1 155.4(9)
O1 C1 C2 111.7(15)
O1 C1 C3 106(2)
C2 C1 C3 106(3)
O1 C1 H1 110.9
C2 C1 H1 110.9
C3 C1 H1 110.9
C1 C2 H2A 109.5
C1 C2 H2B 109.5
H2A C2 H2B 109.5
C1 C2 H2C 109.5
H2A C2 H2C 109.5
H2B C2 H2C 109.5
C1 C3 H3A 109.5
C1 C3 H3B 109.5
H3A C3 H3B 109.5
C1 C3 H3C 109.5
H3A C3 H3C 109.5
H3B C3 H3C 109.5
O1 C1A C3A 110.3(16)
O1 C1A C2A 102.1(15)
C3A C1A C2A 100(2)
O1 C1A H1A 114.4
C3A C1A H1A 114.4
C2A C1A H1A 114.4
C1A C2A H2D 109.5
C1A C2A H2E 109.5
H2D C2A H2E 109.5
C1A C2A H2F 109.5
H2D C2A H2F 109.5
H2E C2A H2F 109.5
C1A C3A H3D 109.5
C1A C3A H3E 109.5
H3D C3A H3E 109.5
C1A C3A H3F 109.5
H3D C3A H3F 109.5
H3E C3A H3F 109.5
C4 O2 Hf1 162.5(7)
C4A O2 Hf1 140.0(9)
O2 C4 C6 102.3(17)
O2 C4 C5 110(2)
C6 C4 C5 100.5(15)
O2 C4 H4 114.2
C6 C4 H4 114.2
C5 C4 H4 114.2
C4 C6 H6A 109.5
C4 C6 H6B 109.5
H6A C6 H6B 109.5
C4 C6 H6C 109.5
H6A C6 H6C 109.5
H6B C6 H6C 109.5
C4 C5 H5A 109.5
C4 C5 H5B 109.5
H5A C5 H5B 109.5
C4 C5 H5C 109.5
H5A C5 H5C 109.5
H5B C5 H5C 109.5
O2 C4A C6A 101.6(16)
O2 C4A C5A 100.8(15)
C6A C4A C5A 104.9(18)
O2 C4A H4A 115.8
C6A C4A H4A 115.8
C5A C4A H4A 115.8
C4A C5A H5D 109.5
C4A C5A H5E 109.5
H5D C5A H5E 109.5
C4A C5A H5F 109.5
H5D C5A H5F 109.5
H5E C5A H5F 109.5
C4A C6A H6D 109.5
C4A C6A H6E 109.5
H6D C6A H6E 109.5
C4A C6A H6F 109.5
H6D C6A H6F 109.5
H6E C6A H6F 109.5
C7 O3 Hf1 140.8(4)
C35 O4 Hf1 140.4(3)
O3 C7 C12 119.9(5)
O3 C7 C8 120.5(5)
C12 C7 C8 119.5(5)
C9 C8 C7 117.4(5)
C9 C8 C13 120.9(5)
C7 C8 C13 121.7(5)
C8 C9 C10 124.6(5)
C8 C9 H9 117.7
C10 C9 H9 117.7
C11 C10 C9 117.0(5)
C11 C10 C17 120.0(5)
C9 C10 C17 122.9(5)
C10 C11 C12 121.7(5)
C10 C11 H11 119.2
C12 C11 H11 119.2
C7 C12 C11 119.7(5)
C7 C12 C21 125.1(5)
C11 C12 C21 115.2(5)
C14 C13 C16 109.8(6)
C14 C13 C15 108.5(6)
C16 C13 C15 108.6(7)
C14 C13 C8 109.0(6)
C16 C13 C8 109.5(5)
C15 C13 C8 111.5(5)
C13 C14 H14A 109.5
C13 C14 H14B 109.5
H14A C14 H14B 109.5
C13 C14 H14C 109.5
H14A C14 H14C 109.5
H14B C14 H14C 109.5
C13 C15 H15A 109.5
C13 C15 H15B 109.5
H15A C15 H15B 109.5
C13 C15 H15C 109.5
H15A C15 H15C 109.5
H15B C15 H15C 109.5
C13 C16 H16A 109.5
C13 C16 H16B 109.5
H16A C16 H16B 109.5
C13 C16 H16C 109.5
H16A C16 H16C 109.5
H16B C16 H16C 109.5
C19 C17 C20 111.0(8)
C19 C17 C18 108.7(8)
C20 C17 C18 106.2(7)
C19 C17 C10 112.2(6)
C20 C17 C10 110.7(6)
C18 C17 C10 108.0(6)
C17 C18 H18A 109.5
C17 C18 H18B 109.5
H18A C18 H18B 109.5
C17 C18 H18C 109.5
H18A C18 H18C 109.5
H18B C18 H18C 109.5
C17 C19 H19A 109.5
C17 C19 H19B 109.5
H19A C19 H19B 109.5
C17 C19 H19C 109.5
H19A C19 H19C 109.5
H19B C19 H19C 109.5
C17 C20 H20A 109.5
C17 C20 H20B 109.5
H20A C20 H20B 109.5
C17 C20 H20C 109.5
H20A C20 H20C 109.5
H20B C20 H20C 109.5
N1 C21 C12 129.0(5)
N1 C21 H21 115.5
C12 C21 H21 115.5
C23 C22 C27 117.4(5)
C23 C22 N1 124.8(5)
C27 C22 N1 117.8(5)
C24 C23 C22 121.2(6)
C24 C23 H23 119.4
C22 C23 H23 119.4
C23 C24 C25 120.4(6)
C23 C24 H24 119.8
C25 C24 H24 119.8
C26 C25 C24 118.5(6)
C26 C25 H25 120.7
C24 C25 H25 120.7
C27 C26 C25 121.6(6)
C27 C26 H26 119.2
C25 C26 H26 119.2
C26 C27 C22 120.8(5)
C26 C27 N2 121.0(5)
C22 C27 N2 118.1(5)
N2 C28 H28A 109.5
N2 C28 H28B 109.5
H28A C28 H28B 109.5
N2 C28 H28C 109.5
H28A C28 H28C 109.5
H28B C28 H28C 109.5
C30 C29 N2 115.8(4)
C30 C29 H29A 108.3
N2 C29 H29A 108.3
C30 C29 H29B 108.3
N2 C29 H29B 108.3
H29A C29 H29B 107.4
C31 C30 C35 120.2(5)
C31 C30 C29 120.8(5)
C35 C30 C29 118.5(5)
C32 C31 C30 122.2(5)
C32 C31 H31 118.9
C30 C31 H31 118.9
C31 C32 C33 116.6(5)
C31 C32 C36 123.0(5)
C33 C32 C36 120.3(5)
C34 C33 C32 124.4(5)
C34 C33 H33 117.8
C32 C33 H33 117.8
C33 C34 C35 116.5(5)
C33 C34 C40 122.1(5)
C35 C34 C40 121.3(5)
O4 C35 C30 117.8(5)
O4 C35 C34 122.2(5)
C30 C35 C34 119.9(5)
C39A C36 C38A 124(3)
C38 C36 C37 109.8(11)
C38 C36 C39 109.4(10)
C37 C36 C39 103.4(12)
C38 C36 C32 112.4(8)
C39A C36 C32 114(2)
C38A C36 C32 110(2)
C37 C36 C32 112.5(7)
C39 C36 C32 109.0(7)
C39A C36 C37A 104(3)
C38A C36 C37A 94(3)
C32 C36 C37A 106.7(15)
C36 C37 H37A 109.5
C36 C37 H37B 109.5
H37A C37 H37B 109.5
C36 C37 H37C 109.5
H37A C37 H37C 109.5
H37B C37 H37C 109.5
C36 C38 H38A 109.5
C36 C38 H38B 109.5
H38A C38 H38B 109.5
C36 C38 H38C 109.5
H38A C38 H38C 109.5
H38B C38 H38C 109.5
C36 C39 H39A 109.5
C36 C39 H39B 109.5
H39A C39 H39B 109.5
C36 C39 H39C 109.5
H39A C39 H39C 109.5
H39B C39 H39C 109.5
C36 C37A H37D 109.5
C36 C37A H37E 109.5
H37D C37A H37E 109.5
C36 C37A H37F 109.5
H37D C37A H37F 109.5
H37E C37A H37F 109.5
C36 C38A H38D 109.5
C36 C38A H38E 109.5
H38D C38A H38E 109.5
C36 C38A H38F 109.5
H38D C38A H38F 109.5
H38E C38A H38F 109.5
C36 C39A H39D 109.5
C36 C39A H39E 109.5
H39D C39A H39E 109.5
C36 C39A H39F 109.5
H39D C39A H39F 109.5
H39E C39A H39F 109.5
C43 C40 C41 107.5(6)
C43 C40 C42 108.1(5)
C41 C40 C42 109.0(5)
C43 C40 C34 111.8(5)
C41 C40 C34 110.0(5)
C42 C40 C34 110.4(5)
C40 C41 H41A 109.5
C40 C41 H41B 109.5
H41A C41 H41B 109.5
C40 C41 H41C 109.5
H41A C41 H41C 109.5
H41B C41 H41C 109.5
C40 C42 H42A 109.5
C40 C42 H42B 109.5
H42A C42 H42B 109.5
C40 C42 H42C 109.5
H42A C42 H42C 109.5
H42B C42 H42C 109.5
C40 C43 H43A 109.5
C40 C43 H43B 109.5
H43A C43 H43B 109.5
C40 C43 H43C 109.5
H43A C43 H43C 109.5
H43B C43 H43C 109.5
C52 C51 H51A 109.5
C52 C51 H51B 109.5
H51A C51 H51B 109.5
C52 C51 H51C 109.5
H51A C51 H51C 109.5
H51B C51 H51C 109.5
C53 C52 C51 110.6(19)
C53 C52 H52A 109.5
C51 C52 H52A 109.5
C53 C52 H52B 109.5
C51 C52 H52B 109.5
H52A C52 H52B 108.1
C52 C53 C54 113.7(19)
C52 C53 H53A 108.8
C54 C53 H53A 108.8
C52 C53 H53B 108.8
C54 C53 H53B 108.8
H53A C53 H53B 107.7
C53 C54 C55 109.6(19)
C53 C54 H54A 109.8
C55 C54 H54A 109.8
C53 C54 H54B 109.8
C55 C54 H54B 109.8
H54A C54 H54B 108.2
C54 C55 H55A 109.5
C54 C55 H55B 109.5
H55A C55 H55B 109.5
C54 C55 H55C 109.5
H55A C55 H55C 109.5
H55B C55 H55C 109.5

loop_
_geom_bond_atom_site_label_1
_geom_bond_atom_site_label_2
_geom_bond_distance
Hf1 O1 1.938(4)
Hf1 O2 1.947(4)
Hf1 O3 2.007(4)
Hf1 O4 2.049(4)
Hf1 N1 2.340(4)
Hf1 N2 2.380(5)
N1 C21 1.298(7)
N1 C22 1.425(7)
N2 C27 1.482(7)
N2 C28 1.507(7)
N2 C29 1.521(7)
O1 C1A 1.411(14)
O1 C1 1.414(13)
C1 C2 1.532(16)
C1 C3 1.538(16)
C1 H1 1.0000
C2 H2A 0.9800
C2 H2B 0.9800
C2 H2C 0.9800
C3 H3A 0.9800
C3 H3B 0.9800
C3 H3C 0.9800
C1A C3A 1.541(17)
C1A C2A 1.543(16)
C1A H1A 1.0000
C2A H2D 0.9800
C2A H2E 0.9800
C2A H2F 0.9800
C3A H3D 0.9800
C3A H3E 0.9800
C3A H3F 0.9800
O2 C4 1.417(12)
O2 C4A 1.420(14)
C4 C6 1.560(15)
C4 C5 1.562(15)
C4 H4 1.0000
C6 H6A 0.9800
C6 H6B 0.9800
C6 H6C 0.9800
C5 H5A 0.9800
C5 H5B 0.9800
C5 H5C 0.9800
C4A C6A 1.553(16)
C4A C5A 1.562(15)
C4A H4A 1.0000
C5A H5D 0.9800
C5A H5E 0.9800
C5A H5F 0.9800
C6A H6D 0.9800
C6A H6E 0.9800
C6A H6F 0.9800
O3 C7 1.333(6)
O4 C35 1.337(6)
C7 C12 1.408(8)
C7 C8 1.417(8)
C8 C9 1.384(7)
C8 C13 1.553(8)
C9 C10 1.392(8)
C9 H9 0.9500
C10 C11 1.375(8)
C10 C17 1.545(8)
C11 C12 1.409(7)
C11 H11 0.9500
C12 C21 1.436(8)
C13 C14 1.523(10)
C13 C16 1.532(10)
C13 C15 1.535(10)
C14 H14A 0.9800
C14 H14B 0.9800
C14 H14C 0.9800
C15 H15A 0.9800
C15 H15B 0.9800
C15 H15C 0.9800
C16 H16A 0.9800
C16 H16B 0.9800
C16 H16C 0.9800
C17 C19 1.492(11)
C17 C20 1.525(12)
C17 C18 1.527(11)
C18 H18A 0.9800
C18 H18B 0.9800
C18 H18C 0.9800
C19 H19A 0.9800
C19 H19B 0.9800
C19 H19C 0.9800
C20 H20A 0.9800
C20 H20B 0.9800
C20 H20C 0.9800
C21 H21 0.9500
C22 C23 1.397(8)
C22 C27 1.400(7)
C23 C24 1.374(9)
C23 H23 0.9500
C24 C25 1.388(9)
C24 H24 0.9500
C25 C26 1.380(9)
C25 H25 0.9500
C26 C27 1.361(8)
C26 H26 0.9500
C28 H28A 0.9800
C28 H28B 0.9800
C28 H28C 0.9800
C29 C30 1.482(7)
C29 H29A 0.9900
C29 H29B 0.9900
C30 C31 1.386(8)
C30 C35 1.398(7)
C31 C32 1.376(8)
C31 H31 0.9500
C32 C33 1.401(8)
C32 C36 1.532(8)
C33 C34 1.396(8)
C33 H33 0.9500
C34 C35 1.419(7)
C34 C40 1.542(8)
C36 C38 1.492(11)
C36 C39A 1.500(17)
C36 C38A 1.513(17)
C36 C37 1.526(11)
C36 C39 1.527(11)
C36 C37A 1.534(16)
C37 H37A 0.9800
C37 H37B 0.9800
C37 H37C 0.9800
C38 H38A 0.9800
C38 H38B 0.9800
C38 H38C 0.9800
C39 H39A 0.9800
C39 H39B 0.9800
C39 H39C 0.9800
C37A H37D 0.9800
C37A H37E 0.9800
C37A H37F 0.9800
C38A H38D 0.9800
C38A H38E 0.9800
C38A H38F 0.9800
C39A H39D 0.9800
C39A H39E 0.9800
C39A H39F 0.9800
C40 C43 1.519(9)
C40 C41 1.527(8)
C40 C42 1.532(8)
C41 H41A 0.9800
C41 H41B 0.9800
C41 H41C 0.9800
C42 H42A 0.9800
C42 H42B 0.9800
C42 H42C 0.9800
C43 H43A 0.9800
C43 H43B 0.9800
C43 H43C 0.9800
C51 C52 1.504(19)
C51 H51A 0.9800
C51 H51B 0.9800
C51 H51C 0.9800
C52 C53 1.474(19)
C52 H52A 0.9900
C52 H52B 0.9900
C53 C54 1.49(2)
C53 H53A 0.9900
C53 H53B 0.9900
C54 C55 1.51(2)
C54 H54A 0.9900
C54 H54B 0.9900
C55 H55A 0.9800
C55 H55B 0.9800
C55 H55C 0.9800

loop_
_geom_torsion_atom_site_label_1
_geom_torsion_atom_site_label_2
_geom_torsion_atom_site_label_3
_geom_torsion_atom_site_label_4
_geom_torsion
Hf1 O1 C1 C2 -156(2)
Hf1 O1 C1 C3 89(4)
Hf1 O1 C1A C3A 27(5)
Hf1 O1 C1A C2A -78(5)
Hf1 O2 C4 C6 -116(3)
Hf1 O2 C4 C5 -9(4)
Hf1 O2 C4A C6A -146.5(13)
Hf1 O2 C4A C5A 105.6(17)
Hf1 O3 C7 C12 -7.0(9)
Hf1 O3 C7 C8 171.3(4)
O3 C7 C8 C9 179.3(5)
C12 C7 C8 C9 -2.5(8)
O3 C7 C8 C13 -0.8(9)
C12 C7 C8 C13 177.4(6)
C7 C8 C9 C10 0.2(9)
C13 C8 C9 C10 -179.7(6)
C8 C9 C10 C11 1.7(10)
C8 C9 C10 C17 -178.6(6)
C9 C10 C11 C12 -1.2(9)
C17 C10 C11 C12 179.1(6)
O3 C7 C12 C11 -178.8(5)
C8 C7 C12 C11 3.0(9)
O3 C7 C12 C21 3.1(9)
C8 C7 C12 C21 -175.1(6)
C10 C11 C12 C7 -1.1(9)
C10 C11 C12 C21 177.2(6)
C9 C8 C13 C14 -117.3(7)
C7 C8 C13 C14 62.9(8)
C9 C8 C13 C16 122.7(7)
C7 C8 C13 C16 -57.2(8)
C9 C8 C13 C15 2.5(9)
C7 C8 C13 C15 -177.4(6)
C11 C10 C17 C19 174.6(8)
C9 C10 C17 C19 -5.1(11)
C11 C10 C17 C20 50.1(9)
C9 C10 C17 C20 -129.6(8)
C11 C10 C17 C18 -65.7(9)
C9 C10 C17 C18 114.6(7)
C22 N1 C21 C12 -178.7(6)
Hf1 N1 C21 C12 -0.2(9)
C7 C12 C21 N1 -0.2(10)
C11 C12 C21 N1 -178.3(6)
C21 N1 C22 C23 9.1(9)
Hf1 N1 C22 C23 -169.5(5)
C21 N1 C22 C27 -172.4(5)
Hf1 N1 C22 C27 9.0(6)
C27 C22 C23 C24 1.4(10)
N1 C22 C23 C24 179.8(6)
C22 C23 C24 C25 -0.4(11)
C23 C24 C25 C26 -0.6(11)
C24 C25 C26 C27 0.7(11)
C25 C26 C27 C22 0.3(10)
C25 C26 C27 N2 -178.7(6)
C23 C22 C27 C26 -1.3(9)
N1 C22 C27 C26 -179.9(6)
C23 C22 C27 N2 177.7(5)
N1 C22 C27 N2 -0.9(8)
C28 N2 C27 C26 52.1(7)
C29 N2 C27 C26 -65.3(7)
Hf1 N2 C27 C26 171.7(5)
C28 N2 C27 C22 -126.8(6)
C29 N2 C27 C22 115.7(5)
Hf1 N2 C27 C22 -7.3(6)
C27 N2 C29 C30 -58.5(6)
C28 N2 C29 C30 -177.9(5)
Hf1 N2 C29 C30 67.0(5)
N2 C29 C30 C31 124.8(5)
N2 C29 C30 C35 -62.5(6)
C35 C30 C31 C32 -2.2(8)
C29 C30 C31 C32 170.4(5)
C30 C31 C32 C33 -1.2(8)
C30 C31 C32 C36 -178.2(5)
C31 C32 C33 C34 1.5(8)
C36 C32 C33 C34 178.7(5)
C32 C33 C34 C35 1.4(8)
C32 C33 C34 C40 -174.0(5)
Hf1 O4 C35 C30 33.3(7)
Hf1 O4 C35 C34 -149.3(4)
C31 C30 C35 O4 -177.2(4)
C29 C30 C35 O4 10.1(7)
C31 C30 C35 C34 5.2(7)
C29 C30 C35 C34 -167.5(4)
C33 C34 C35 O4 177.8(4)
C40 C34 C35 O4 -6.7(7)
C33 C34 C35 C30 -4.8(7)
C40 C34 C35 C30 170.7(5)
C31 C32 C36 C38 126.8(11)
C33 C32 C36 C38 -50.1(12)
C31 C32 C36 C39A -60(3)
C33 C32 C36 C39A 123(3)
C31 C32 C36 C38A 156(2)
C33 C32 C36 C38A -21(2)
C31 C32 C36 C37 2.3(14)
C33 C32 C36 C37 -174.6(13)
C31 C32 C36 C39 -111.6(10)
C33 C32 C36 C39 71.4(11)
C31 C32 C36 C37A 55(3)
C33 C32 C36 C37A -122(3)
C33 C34 C40 C43 2.9(8)
C35 C34 C40 C43 -172.4(5)
C33 C34 C40 C41 122.2(6)
C35 C34 C40 C41 -53.0(7)
C33 C34 C40 C42 -117.5(6)
C35 C34 C40 C42 67.3(7)
C51 C52 C53 C54 173(5)
C52 C53 C54 C55 -140(5)
